data_4085779
loop_
_publ_author_name
'Locke, Harald'
'Herrera, Alberto'
'Heinemann, Frank W.'
'Linden, Anthony'
'Frie\&s, Sibylle'
'Schmid, Bernhard'
'Dorta, Romano'

_publ_section_title
;
 Chiral (SO)--N--(SO) Sulfoxide Pincer Complexes of Mg, Rh, and Ir: N--H
 Activation and Selective Sulfoxide Reduction upon Ligand Coordination
;
_journal_issue 10
_journal_name_full Organometallics
_journal_page_first 1925
_journal_paper_doi 10.1021/acs.organomet.5b00178
_journal_volume 34
_journal_year 2015
_chemical_absolute_configuration ad
_chemical_formula_moiety 'C34 H39 Cl3 N O Rh S2, 3.5(C6 H6)'
_chemical_formula_sum 'C55 H60 Cl3 N O Rh S2'
_chemical_formula_weight 1024.42
_chemical_name_systematic
; 
 ? 
;
_space_group_IT_number 1
_symmetry_cell_setting triclinic
_symmetry_space_group_name_Hall 'P 1'
_symmetry_space_group_name_H-M 'P 1'
_atom_sites_solution_hydrogens mixed
_atom_sites_solution_primary direct
_atom_sites_solution_secondary difmap
_audit_creation_method SHELXL-97
_cell_angle_alpha 73.207(4)
_cell_angle_beta 89.745(5)
_cell_angle_gamma 72.852(5)
_cell_formula_units_Z 2
_cell_length_a 12.4011(8)
_cell_length_b 13.7958(8)
_cell_length_c 16.2240(9)
_cell_measurement_reflns_used 388
_cell_measurement_temperature 100(2)
_cell_measurement_theta_max 20.00
_cell_measurement_theta_min 6.00
_cell_volume 2529.3(3)
_computing_cell_refinement 'EVALCCD (Duisenberg, 2003)'
_computing_data_collection 'COLLECT (Bruker-Nonius, 2002)'
_computing_data_reduction 'EVALCCD (Duisenberg, 2003)'
_computing_molecular_graphics 'SHELXTL 6.12 (Bruker AXS, 2002)'
_computing_publication_material 'SHELXTL 6.12 (Bruker AXS, 2002)'
_computing_structure_refinement 'SHELXTL 6.12 (Bruker AXS, 2002)'
_computing_structure_solution 'SHELXTL 6.12 (Bruker AXS, 2002)'
_diffrn_ambient_temperature 100(2)
_diffrn_detector_area_resol_mean 9
_diffrn_measured_fraction_theta_full 0.998
_diffrn_measured_fraction_theta_max 0.998
_diffrn_measurement_device_type 'Bruker-Nonius KappaCCD'
_diffrn_measurement_method
;
 \f- and \w-rotations with 2.00 \% and 30 sec per frame
;
_diffrn_radiation_monochromator graphite
_diffrn_radiation_source 'fine-focus sealed tube'
_diffrn_radiation_type MoK\a
_diffrn_radiation_wavelength 0.71073
_diffrn_reflns_av_R_equivalents 0.0408
_diffrn_reflns_av_sigmaI/netI 0.0274
_diffrn_reflns_limit_h_max 16
_diffrn_reflns_limit_h_min -16
_diffrn_reflns_limit_k_max 18
_diffrn_reflns_limit_k_min -18
_diffrn_reflns_limit_l_max 21
_diffrn_reflns_limit_l_min -21
_diffrn_reflns_number 151238
_diffrn_reflns_theta_full 28.50
_diffrn_reflns_theta_max 28.50
_diffrn_reflns_theta_min 3.24
_exptl_absorpt_coefficient_mu 0.618
_exptl_absorpt_correction_T_max 0.746
_exptl_absorpt_correction_T_min 0.662
_exptl_absorpt_correction_type multi-scan
_exptl_absorpt_process_details 'SADABS, Bruker-AXS, 2002'
_exptl_crystal_colour yellow
_exptl_crystal_density_diffrn 1.345
_exptl_crystal_density_method 'not measured'
_exptl_crystal_description prism
_exptl_crystal_F_000 1066
_exptl_crystal_size_max 0.34
_exptl_crystal_size_mid 0.14
_exptl_crystal_size_min 0.12
_refine_diff_density_max 0.444
_refine_diff_density_min -0.439
_refine_diff_density_rms 0.060
_refine_ls_abs_structure_details
;
 Flack H D (1983), Acta Cryst. A39, 876-881
 12808 Friedel pairs used in the refinement of Flack parameter
;
_refine_ls_abs_structure_Flack 0.059(19)
_refine_ls_extinction_method none
_refine_ls_goodness_of_fit_ref 1.067
_refine_ls_hydrogen_treatment mixed
_refine_ls_matrix_type full
_refine_ls_number_parameters 1135
_refine_ls_number_reflns 25616
_refine_ls_number_restraints 201
_refine_ls_restrained_S_all 1.065
_refine_ls_R_factor_all 0.0352
_refine_ls_R_factor_gt 0.0263
_refine_ls_shift/su_max 0.004
_refine_ls_shift/su_mean 0.000
_refine_ls_structure_factor_coef Fsqd
_refine_ls_weighting_details 'calc w=1/[\s^2^(Fo^2^)+(0.0157P)^2^+1.9635P] where P=(Fo^2^+2Fc^2^)/3'
_refine_ls_weighting_scheme calc
_refine_ls_wR_factor_gt 0.0549
_refine_ls_wR_factor_ref 0.0583
_reflns_number_gt 22502
_reflns_number_total 25616
_reflns_threshold_expression >2sigma(I)
_cod_data_source_file om5b00178_si_001.cif
_cod_data_source_block rd1403_p1
_cod_depositor_comments 'Adding full bibliography for 4085777--4085779.cif.'
_cod_original_sg_symbol_Hall P1
_cod_original_sg_symbol_H-M P1
_cod_database_code 4085779

loop_
_symmetry_equiv_pos_as_xyz
'x, y, z'

loop_
_atom_site_label
_atom_site_type_symbol
_atom_site_fract_x
_atom_site_fract_y
_atom_site_fract_z
_atom_site_U_iso_or_equiv
_atom_site_adp_type
_atom_site_occupancy
_atom_site_symmetry_multiplicity
_atom_site_calc_flag
_atom_site_refinement_flags
Rh1 Rh 0.764907(16) 0.077949(15) 0.105326(13) 0.00837(7) Uani 1 1 d .
S1 S 0.68723(10) 0.25424(9) 0.06088(7) 0.0106(2) Uani 1 1 d .
S2 S 0.84638(10) 0.09488(9) 0.22532(7) 0.0104(2) Uani 1 1 d .
Cl1 Cl 0.85806(10) -0.10443(9) 0.14812(7) 0.0133(2) Uani 1 1 d .
Cl2 Cl 0.69835(10) 0.06416(8) -0.02493(7) 0.0121(2) Uani 1 1 d .
Cl3 Cl 0.60384(10) 0.05955(9) 0.17497(8) 0.0136(2) Uani 1 1 d .
O1 O 0.67953(13) 0.31204(12) 0.12435(10) 0.0142(3) Uani 1 1 d .
N1 N 0.9059(3) 0.1020(3) 0.0432(2) 0.0092(8) Uani 1 1 d .
H1N H 0.9246 0.0588 0.0143 0.011 Uiso 1 1 d R
C1 C 0.5509(4) 0.3038(4) 0.0013(3) 0.0130(9) Uani 1 1 d .
C2 C 0.4610(4) 0.3247(4) 0.0500(3) 0.0152(10) Uani 1 1 d .
H2A H 0.4725 0.3145 0.1101 0.018 Uiso 1 1 calc R
C3 C 0.3513(4) 0.3618(4) 0.0077(3) 0.0186(10) Uani 1 1 d .
H3A H 0.2880 0.3786 0.0399 0.022 Uiso 1 1 calc R
C4 C 0.3334(4) 0.3744(4) -0.0772(3) 0.0147(9) Uani 1 1 d .
C5 C 0.4280(4) 0.3509(4) -0.1254(3) 0.0142(9) Uani 1 1 d .
H5A H 0.4160 0.3605 -0.1854 0.017 Uiso 1 1 calc R
C6 C 0.5370(4) 0.3144(4) -0.0868(3) 0.0125(9) Uani 1 1 d .
H6A H 0.6005 0.2970 -0.1188 0.015 Uiso 1 1 calc R
C7 C 0.2129(4) 0.4134(4) -0.1209(3) 0.0197(9) Uani 1 1 d .
H7A H 0.1584 0.4234 -0.0778 0.030 Uiso 1 1 calc R
H7B H 0.2015 0.3606 -0.1466 0.030 Uiso 1 1 calc R
H7C H 0.2015 0.4811 -0.1662 0.030 Uiso 1 1 calc R
C8 C 0.7819(4) 0.2882(4) -0.0183(3) 0.0101(8) Uani 1 1 d .
C9 C 0.7589(4) 0.3913(4) -0.0723(3) 0.0141(9) Uani 1 1 d .
H9A H 0.6945 0.4452 -0.0651 0.017 Uiso 1 1 calc R
C10 C 0.8294(4) 0.4175(4) -0.1375(3) 0.0128(9) Uani 1 1 d .
C11 C 0.9211(4) 0.3320(4) -0.1448(3) 0.0144(9) Uani 1 1 d .
H11A H 0.9685 0.3452 -0.1902 0.017 Uiso 1 1 calc R
C12 C 0.9453(4) 0.2297(4) -0.0887(3) 0.0123(9) Uani 1 1 d .
H12A H 1.0083 0.1746 -0.0960 0.015 Uiso 1 1 calc R
C13 C 0.8788(4) 0.2084(3) -0.0236(3) 0.0101(8) Uani 1 1 d .
C14 C 0.8060(4) 0.5303(4) -0.1972(3) 0.0157(9) Uani 1 1 d .
C15 C 0.7357(5) 0.5413(4) -0.2793(4) 0.0296(11) Uani 1 1 d .
H15A H 0.7779 0.4893 -0.3073 0.044 Uiso 1 1 calc R
H15B H 0.7208 0.6133 -0.3192 0.044 Uiso 1 1 calc R
H15C H 0.6637 0.5284 -0.2636 0.044 Uiso 1 1 calc R
C16 C 0.7395(5) 0.6134(4) -0.1542(4) 0.0244(12) Uani 1 1 d .
H16A H 0.7847 0.6081 -0.1028 0.037 Uiso 1 1 calc R
H16B H 0.6680 0.6000 -0.1374 0.037 Uiso 1 1 calc R
H16C H 0.7237 0.6849 -0.1952 0.037 Uiso 1 1 calc R
C17 C 0.9187(4) 0.5530(4) -0.2215(3) 0.0212(9) Uani 1 1 d .
H17A H 0.9618 0.5020 -0.2501 0.032 Uiso 1 1 calc R
H17B H 0.9630 0.5459 -0.1691 0.032 Uiso 1 1 calc R
H17C H 0.9027 0.6255 -0.2608 0.032 Uiso 1 1 calc R
C18 C 1.0017(4) 0.0864(3) 0.1043(3) 0.0091(8) Uani 1 1 d U
C19 C 1.1119(4) 0.0755(4) 0.0782(3) 0.0125(9) Uani 1 1 d U
H19A H 1.1269 0.0733 0.0212 0.015 Uiso 1 1 calc R
C20 C 1.1964(4) 0.0680(4) 0.1344(3) 0.0149(9) Uani 1 1 d U
H20A H 1.2698 0.0603 0.1148 0.018 Uiso 1 1 calc R
C21 C 1.1825(4) 0.0707(3) 0.2200(3) 0.0099(8) Uani 1 1 d U
C22 C 1.0707(4) 0.0774(3) 0.2461(3) 0.0105(8) Uani 1 1 d U
H22A H 1.0556 0.0780 0.3035 0.013 Uiso 1 1 calc R
C23 C 0.9852(4) 0.0829(3) 0.1904(3) 0.0109(8) Uani 1 1 d U
C24 C 1.2803(4) 0.0709(4) 0.2769(3) 0.0145(9) Uani 1 1 d .
C25 C 1.3193(4) 0.1665(4) 0.2322(3) 0.0171(10) Uani 1 1 d .
H25A H 1.3836 0.1663 0.2672 0.026 Uiso 1 1 calc R
H25B H 1.2569 0.2320 0.2256 0.026 Uiso 1 1 calc R
H25C H 1.3424 0.1625 0.1751 0.026 Uiso 1 1 calc R
C26 C 1.3768(4) -0.0317(4) 0.2874(3) 0.0199(10) Uani 1 1 d .
H26A H 1.3513 -0.0929 0.3162 0.030 Uiso 1 1 calc R
H26B H 1.4413 -0.0321 0.3223 0.030 Uiso 1 1 calc R
H26C H 1.3999 -0.0359 0.2303 0.030 Uiso 1 1 calc R
C27 C 1.2438(5) 0.0745(5) 0.3677(3) 0.0222(11) Uani 1 1 d .
H27A H 1.2212 0.0114 0.3961 0.033 Uiso 1 1 calc R
H27B H 1.1798 0.1386 0.3620 0.033 Uiso 1 1 calc R
H27C H 1.3074 0.0758 0.4026 0.033 Uiso 1 1 calc R
C28 C 0.8634(4) -0.0164(3) 0.3160(3) 0.0107(8) Uani 1 1 d .
C29 C 0.9573(4) -0.1092(4) 0.3421(3) 0.0169(10) Uani 1 1 d .
H29A H 1.0221 -0.1153 0.3102 0.020 Uiso 1 1 calc R
C30 C 0.9546(4) -0.1899(4) 0.4133(3) 0.0177(9) Uani 1 1 d .
H30A H 1.0190 -0.2516 0.4308 0.021 Uiso 1 1 calc R
C31 C 0.8596(4) -0.1853(4) 0.4622(3) 0.0166(8) Uani 1 1 d .
C32 C 0.7703(5) -0.0934(4) 0.4362(3) 0.0229(10) Uani 1 1 d .
H32A H 0.7062 -0.0877 0.4688 0.027 Uiso 1 1 calc R
C33 C 0.7689(4) -0.0102(4) 0.3663(3) 0.0183(9) Uani 1 1 d .
H33A H 0.7050 0.0519 0.3511 0.022 Uiso 1 1 calc R
C34 C 0.8582(5) -0.2788(4) 0.5378(3) 0.0257(10) Uani 1 1 d .
H34A H 0.7863 -0.2618 0.5640 0.039 Uiso 1 1 calc R
H34B H 0.9211 -0.2943 0.5808 0.039 Uiso 1 1 calc R
H34C H 0.8664 -0.3410 0.5180 0.039 Uiso 1 1 calc R
Rh2 Rh 0.985356(16) 0.906467(15) -0.168920(12) 0.00804(7) Uani 1 1 d .
S3 S 0.90299(10) 0.89347(9) -0.28466(7) 0.0090(2) Uani 1 1 d .
S4 S 1.06607(10) 0.72450(9) -0.12617(7) 0.0092(2) Uani 1 1 d .
Cl4 Cl 1.05336(9) 0.91985(9) -0.03818(7) 0.0118(2) Uani 1 1 d .
Cl5 Cl 0.89066(10) 1.08876(9) -0.21075(7) 0.0137(2) Uani 1 1 d .
Cl6 Cl 1.14320(10) 0.92860(9) -0.24117(8) 0.0138(2) Uani 1 1 d .
O2 O 0.94796(13) 0.79631(12) -0.30963(10) 0.0129(3) Uani 1 1 d .
N2 N 0.8463(3) 0.8805(3) -0.1046(2) 0.0097(8) Uani 1 1 d .
H2N H 0.8225 0.9336 -0.0807 0.012 Uiso 1 1 d R
C35 C 0.8862(4) 1.0034(4) -0.3816(3) 0.0131(9) Uani 1 1 d U
C36 C 0.9763(4) 0.9898(4) -0.4306(3) 0.0169(9) Uani 1 1 d U
H36A H 1.0386 0.9264 -0.4139 0.020 Uiso 1 1 calc R
C37 C 0.9746(4) 1.0720(4) -0.5062(3) 0.0211(9) Uani 1 1 d U
H37A H 1.0372 1.0660 -0.5404 0.025 Uiso 1 1 calc R
C38 C 0.8792(4) 1.1631(4) -0.5307(3) 0.0194(9) Uani 1 1 d U
C39 C 0.7905(5) 1.1733(4) -0.4799(3) 0.0178(9) Uani 1 1 d U
H39A H 0.7264 1.2351 -0.4971 0.021 Uiso 1 1 calc R
C40 C 0.7938(4) 1.0919(3) -0.4017(3) 0.0128(8) Uani 1 1 d U
H40A H 0.7340 1.0990 -0.3650 0.015 Uiso 1 1 calc R
C41 C 0.8803(5) 1.2520(4) -0.6112(3) 0.0330(12) Uani 1 1 d .
H41A H 0.8096 1.3106 -0.6197 0.050 Uiso 1 1 calc R
H41B H 0.8875 1.2253 -0.6615 0.050 Uiso 1 1 calc R
H41C H 0.9447 1.2776 -0.6047 0.050 Uiso 1 1 calc R
C42 C 0.7648(4) 0.9038(3) -0.2512(3) 0.0103(8) Uani 1 1 d .
C43 C 0.6740(4) 0.9113(4) -0.3092(3) 0.0127(9) Uani 1 1 d .
H43A H 0.6865 0.9125 -0.3672 0.015 Uiso 1 1 calc R
C44 C 0.5706(4) 0.9164(4) -0.2811(3) 0.0141(9) Uani 1 1 d .
C45 C 0.5519(4) 0.9174(4) -0.1964(3) 0.0129(9) Uani 1 1 d .
H45A H 0.4782 0.9244 -0.1774 0.015 Uiso 1 1 calc R
C46 C 0.6420(4) 0.9080(4) -0.1386(3) 0.0126(9) Uani 1 1 d .
H46A H 0.6291 0.9078 -0.0808 0.015 Uiso 1 1 calc R
C47 C 0.7487(4) 0.8991(3) -0.1665(3) 0.0107(9) Uani 1 1 d .
C48 C 0.4700(4) 0.9215(4) -0.3392(3) 0.0137(9) Uani 1 1 d .
C49 C 0.3707(4) 1.0249(4) -0.3484(3) 0.0209(11) Uani 1 1 d .
H49A H 0.3499 1.0291 -0.2909 0.031 Uiso 1 1 calc R
H49B H 0.3053 1.0239 -0.3815 0.031 Uiso 1 1 calc R
H49C H 0.3942 1.0868 -0.3787 0.031 Uiso 1 1 calc R
C50 C 0.5015(4) 0.9159(4) -0.4287(3) 0.0194(10) Uani 1 1 d .
H50A H 0.5641 0.8509 -0.4234 0.029 Uiso 1 1 calc R
H50B H 0.5248 0.9781 -0.4588 0.029 Uiso 1 1 calc R
H50C H 0.4358 0.9151 -0.4616 0.029 Uiso 1 1 calc R
C51 C 0.4290(4) 0.8238(4) -0.2963(3) 0.0190(11) Uani 1 1 d .
H51A H 0.4912 0.7582 -0.2898 0.028 Uiso 1 1 calc R
H51B H 0.3654 0.8251 -0.3327 0.028 Uiso 1 1 calc R
H51C H 0.4043 0.8266 -0.2393 0.028 Uiso 1 1 calc R
C52 C 0.8772(4) 0.7742(4) -0.0418(3) 0.0103(8) Uani 1 1 d U
C53 C 0.8075(4) 0.7506(4) 0.0263(3) 0.0132(9) Uani 1 1 d U
H53A H 0.7433 0.8048 0.0332 0.016 Uiso 1 1 calc R
C54 C 0.8337(4) 0.6478(4) 0.0829(3) 0.0140(9) Uani 1 1 d U
H54A H 0.7875 0.6328 0.1287 0.017 Uiso 1 1 calc R
C55 C 0.9264(4) 0.5668(4) 0.0735(3) 0.0124(9) Uani 1 1 d U
C56 C 0.9972(4) 0.5911(3) 0.0101(3) 0.0110(8) Uani 1 1 d U
H56A H 1.0628 0.5371 0.0048 0.013 Uiso 1 1 calc R
C57 C 0.9731(4) 0.6949(4) -0.0466(3) 0.0119(8) Uani 1 1 d U
C58 C 0.9536(4) 0.4521(4) 0.1368(3) 0.0154(9) Uani 1 1 d .
C59 C 0.8467(5) 0.4292(4) 0.1678(4) 0.0268(11) Uani 1 1 d .
H59A H 0.8655 0.3566 0.2073 0.040 Uiso 1 1 calc R
H59B H 0.7971 0.4364 0.1182 0.040 Uiso 1 1 calc R
H59C H 0.8078 0.4798 0.1982 0.040 Uiso 1 1 calc R
C60 C 1.0310(5) 0.4428(5) 0.2140(4) 0.0325(12) Uani 1 1 d .
H60A H 1.0504 0.3705 0.2540 0.049 Uiso 1 1 calc R
H60B H 0.9916 0.4938 0.2438 0.049 Uiso 1 1 calc R
H60C H 1.1004 0.4581 0.1934 0.049 Uiso 1 1 calc R
C61 C 1.0132(5) 0.3706(4) 0.0921(3) 0.0245(12) Uani 1 1 d .
H61A H 1.0309 0.2989 0.1330 0.037 Uiso 1 1 calc R
H61B H 1.0836 0.3838 0.0716 0.037 Uiso 1 1 calc R
H61C H 0.9636 0.3765 0.0428 0.037 Uiso 1 1 calc R
C62 C 1.2004(4) 0.6823(3) -0.0666(3) 0.0102(9) Uani 1 1 d .
C63 C 1.2175(4) 0.6688(4) 0.0200(3) 0.0154(10) Uani 1 1 d .
H63A H 1.1545 0.6807 0.0535 0.018 Uiso 1 1 calc R
C64 C 1.3287(4) 0.6372(4) 0.0593(3) 0.0169(10) Uani 1 1 d .
H64A H 1.3396 0.6280 0.1193 0.020 Uiso 1 1 calc R
C65 C 1.4213(4) 0.6193(4) 0.0129(3) 0.0153(9) Uani 1 1 d .
C66 C 1.4022(4) 0.6327(4) -0.0774(3) 0.0158(9) Uani 1 1 d .
H66A H 1.4648 0.6210 -0.1111 0.019 Uiso 1 1 calc R
C67 C 1.2943(4) 0.6622(4) -0.1152(3) 0.0154(9) Uani 1 1 d U
H67A H 1.2827 0.6690 -0.1747 0.018 Uiso 1 1 calc R
C68 C 1.5397(4) 0.5866(4) 0.0547(3) 0.0231(10) Uani 1 1 d .
H68A H 1.5368 0.5802 0.1164 0.035 Uiso 1 1 calc R
H68B H 1.5763 0.6403 0.0272 0.035 Uiso 1 1 calc R
H68C H 1.5831 0.5179 0.0479 0.035 Uiso 1 1 calc R
C101 C 1.4169(4) -0.1103(4) 0.0177(3) 0.0185(10) Uani 1 1 d .
H10A H 1.4463 -0.1822 0.0527 0.022 Uiso 1 1 calc R
C102 C 1.4603(5) -0.0330(4) 0.0308(4) 0.0227(11) Uani 1 1 d .
H10B H 1.5201 -0.0519 0.0744 0.027 Uiso 1 1 calc R
C103 C 1.4153(4) 0.0717(4) -0.0202(3) 0.0208(11) Uani 1 1 d .
H10C H 1.4454 0.1242 -0.0115 0.025 Uiso 1 1 calc R
C104 C 1.3296(4) 0.1006(4) -0.0822(4) 0.0234(12) Uani 1 1 d .
H10D H 1.2995 0.1730 -0.1160 0.028 Uiso 1 1 calc R
C105 C 1.2852(4) 0.0245(4) -0.0968(3) 0.0170(10) Uani 1 1 d .
H10E H 1.2249 0.0453 -0.1403 0.020 Uiso 1 1 calc R
C106 C 1.3285(4) -0.0806(4) -0.0484(3) 0.0198(10) Uani 1 1 d .
H10F H 1.2995 -0.1327 -0.0591 0.024 Uiso 1 1 calc R
C201 C 1.2397(6) -0.2357(5) -0.4687(4) 0.0356(13) Uani 1 1 d .
H20B H 1.1911 -0.1738 -0.5093 0.043 Uiso 1 1 calc R
C202 C 1.1970(6) -0.2942(6) -0.3983(5) 0.0471(17) Uani 1 1 d .
H20C H 1.1183 -0.2735 -0.3909 0.057 Uiso 1 1 calc R
C203 C 1.2708(7) -0.3826(5) -0.3394(4) 0.053(2) Uani 1 1 d .
H20D H 1.2435 -0.4211 -0.2897 0.063 Uiso 1 1 calc R
C204 C 1.3843(6) -0.4147(5) -0.3529(4) 0.0499(18) Uani 1 1 d .
H20E H 1.4341 -0.4773 -0.3137 0.060 Uiso 1 1 calc R
C205 C 1.4254(6) -0.3576(5) -0.4216(4) 0.0340(12) Uani 1 1 d .
H20F H 1.5037 -0.3794 -0.4299 0.041 Uiso 1 1 calc R
C206 C 1.3543(5) -0.2700(5) -0.4777(4) 0.0305(12) Uani 1 1 d .
H20G H 1.3840 -0.2304 -0.5253 0.037 Uiso 1 1 calc R
C301 C 1.2397(5) -0.2380(4) 0.2407(4) 0.0300(12) Uani 1 1 d .
H30B H 1.2759 -0.1875 0.2116 0.036 Uiso 1 1 calc R
C302 C 1.1464(5) -0.2424(4) 0.2010(3) 0.0273(12) Uani 1 1 d .
H30C H 1.1178 -0.1955 0.1448 0.033 Uiso 1 1 calc R
C303 C 1.0929(5) -0.3151(4) 0.2424(4) 0.0304(13) Uani 1 1 d .
H30D H 1.0278 -0.3180 0.2138 0.036 Uiso 1 1 calc R
C304 C 1.1325(5) -0.3858(5) 0.3264(4) 0.0340(15) Uani 1 1 d .
H30E H 1.0956 -0.4358 0.3553 0.041 Uiso 1 1 calc R
C305 C 1.2293(6) -0.3774(5) 0.3643(4) 0.0376(14) Uani 1 1 d .
H30F H 1.2587 -0.4231 0.4208 0.045 Uiso 1 1 calc R
C306 C 1.2840(6) -0.3046(5) 0.3223(4) 0.0355(13) Uani 1 1 d .
H30G H 1.3500 -0.3008 0.3490 0.043 Uiso 1 1 calc R
C401 C 0.3684(6) 0.4065(4) 0.2902(3) 0.0350(13) Uani 1 1 d .
H40B H 0.3157 0.4700 0.2543 0.042 Uiso 1 1 calc R
C402 C 0.4783(5) 0.3745(5) 0.2690(4) 0.0324(12) Uani 1 1 d .
H40C H 0.5029 0.4170 0.2201 0.039 Uiso 1 1 calc R
C403 C 0.5537(6) 0.2780(5) 0.3209(4) 0.0342(12) Uani 1 1 d .
H40D H 0.6287 0.2531 0.3057 0.041 Uiso 1 1 calc R
C404 C 0.5185(6) 0.2211(5) 0.3926(4) 0.0352(13) Uani 1 1 d .
H40E H 0.5709 0.1576 0.4287 0.042 Uiso 1 1 calc R
C405 C 0.4100(6) 0.2518(5) 0.4149(3) 0.0321(13) Uani 1 1 d .
H40F H 0.3864 0.2095 0.4646 0.038 Uiso 1 1 calc R
C406 C 0.3351(6) 0.3466(5) 0.3629(4) 0.0400(15) Uani 1 1 d .
H40G H 0.2599 0.3702 0.3781 0.048 Uiso 1 1 calc R
C501 C 0.5069(5) 0.2294(5) -0.3088(4) 0.0397(15) Uani 1 1 d .
H50D H 0.4672 0.1816 -0.2804 0.048 Uiso 1 1 calc R
C502 C 0.6075(5) 0.2317(5) -0.2690(4) 0.0321(14) Uani 1 1 d .
H50E H 0.6377 0.1830 -0.2137 0.038 Uiso 1 1 calc R
C503 C 0.6615(5) 0.3040(5) -0.3101(4) 0.0304(13) Uani 1 1 d .
H50F H 0.7280 0.3068 -0.2833 0.037 Uiso 1 1 calc R
C504 C 0.6177(6) 0.3710(5) -0.3894(4) 0.0383(16) Uani 1 1 d .
H50G H 0.6547 0.4216 -0.4169 0.046 Uiso 1 1 calc R
C505 C 0.5229(6) 0.3705(5) -0.4327(4) 0.0419(16) Uani 1 1 d .
H50H H 0.4962 0.4173 -0.4893 0.050 Uiso 1 1 calc R
C506 C 0.4688(5) 0.2997(6) -0.3909(4) 0.0422(16) Uani 1 1 d .
H50I H 0.4024 0.2985 -0.4191 0.051 Uiso 1 1 calc R
C601 C 0.7804(6) -0.4102(6) 0.3591(4) 0.056(2) Uani 1 1 d .
H60D H 0.8520 -0.4504 0.3902 0.068 Uiso 1 1 calc R
C602 C 0.7643(5) -0.3069(5) 0.3095(4) 0.0393(15) Uani 1 1 d .
H60E H 0.8229 -0.2754 0.3092 0.047 Uiso 1 1 calc R
C603 C 0.6640(6) -0.2495(5) 0.2607(4) 0.0373(15) Uani 1 1 d .
H60F H 0.6528 -0.1781 0.2264 0.045 Uiso 1 1 calc R
C604 C 0.5799(6) -0.2952(5) 0.2615(5) 0.0485(18) Uani 1 1 d .
H60G H 0.5103 -0.2560 0.2272 0.058 Uiso 1 1 calc R
C605 C 0.5966(7) -0.4003(6) 0.3132(5) 0.055(2) Uani 1 1 d .
H60H H 0.5396 -0.4335 0.3130 0.066 Uiso 1 1 calc R
C606 C 0.6986(7) -0.4552(5) 0.3648(5) 0.057(2) Uani 1 1 d .
H60I H 0.7093 -0.5243 0.4037 0.068 Uiso 1 1 calc R
C701 C 0.9715(7) 0.3842(7) -0.4261(5) 0.068(2) Uani 1 1 d .
H70A H 0.9028 0.4190 -0.4624 0.082 Uiso 1 1 calc R
C702 C 0.9924(6) 0.2828(6) -0.3729(4) 0.0478(18) Uani 1 1 d .
H70B H 0.9372 0.2470 -0.3707 0.057 Uiso 1 1 calc R
C703 C 1.0922(5) 0.2330(5) -0.3230(4) 0.0360(14) Uani 1 1 d .
H70C H 1.1067 0.1621 -0.2863 0.043 Uiso 1 1 calc R
C704 C 1.1719(5) 0.2841(6) -0.3251(4) 0.0410(16) Uani 1 1 d .
H70D H 1.2412 0.2484 -0.2897 0.049 Uiso 1 1 calc R
C705 C 1.1534(7) 0.3847(6) -0.3768(6) 0.059(2) Uani 1 1 d .
H70E H 1.2099 0.4190 -0.3784 0.071 Uiso 1 1 calc R
C706 C 1.0539(9) 0.4366(6) -0.4264(6) 0.085(3) Uani 1 1 d .
H70F H 1.0395 0.5081 -0.4614 0.102 Uiso 1 1 calc R

loop_
_atom_site_aniso_label
_atom_site_aniso_U_11
_atom_site_aniso_U_22
_atom_site_aniso_U_33
_atom_site_aniso_U_23
_atom_site_aniso_U_13
_atom_site_aniso_U_12
Rh1 0.00744(17) 0.00854(16) 0.00977(16) -0.00275(13) 0.00127(13) -0.00341(13)
S1 0.0087(5) 0.0124(5) 0.0115(5) -0.0043(4) 0.0009(4) -0.0039(4)
S2 0.0074(5) 0.0139(5) 0.0103(5) -0.0042(4) 0.0017(4) -0.0036(4)
Cl1 0.0147(6) 0.0087(5) 0.0147(6) -0.0020(4) 0.0010(5) -0.0023(4)
Cl2 0.0116(6) 0.0115(5) 0.0145(6) -0.0059(4) 0.0010(4) -0.0038(4)
Cl3 0.0105(5) 0.0149(5) 0.0166(5) -0.0040(4) 0.0044(4) -0.0066(4)
O1 0.0132(8) 0.0131(8) 0.0174(8) -0.0075(6) 0.0013(6) -0.0030(6)
N1 0.013(2) 0.0048(16) 0.0077(17) 0.0000(14) 0.0036(15) -0.0014(15)
C1 0.006(2) 0.011(2) 0.021(2) -0.0016(18) -0.0012(18) -0.0035(17)
C2 0.012(2) 0.015(2) 0.015(2) -0.0028(16) -0.0081(16) -0.0010(16)
C3 0.0094(19) 0.0186(19) 0.028(2) -0.0082(16) 0.0098(16) -0.0036(15)
C4 0.0084(18) 0.0082(16) 0.025(2) -0.0044(15) -0.0032(15) 0.0009(14)
C5 0.014(2) 0.017(2) 0.014(2) -0.0057(17) 0.0060(16) -0.0050(16)
C6 0.016(2) 0.015(2) 0.0067(18) -0.0035(16) -0.0001(16) -0.0051(17)
C7 0.0131(18) 0.027(2) 0.0197(18) -0.0087(14) -0.0001(14) -0.0059(15)
C8 0.0112(19) 0.0147(19) 0.0083(18) -0.0033(15) 0.0046(15) -0.0099(16)
C9 0.0062(17) 0.016(2) 0.019(2) -0.0084(17) -0.0024(15) 0.0008(15)
C10 0.0112(19) 0.019(2) 0.0112(19) -0.0039(16) 0.0004(15) -0.0101(16)
C11 0.0099(18) 0.020(2) 0.0145(19) -0.0079(16) 0.0032(15) -0.0042(15)
C12 0.010(2) 0.0133(19) 0.0132(19) -0.0036(15) -0.0013(16) -0.0033(16)
C13 0.0077(17) 0.0069(16) 0.0152(19) -0.0055(14) -0.0045(14) 0.0007(13)
C14 0.016(2) 0.018(2) 0.0109(19) -0.0023(16) -0.0065(15) -0.0040(16)
C15 0.039(2) 0.026(2) 0.025(2) 0.0021(18) -0.0125(18) -0.0201(19)
C16 0.027(3) 0.008(2) 0.035(3) -0.003(2) 0.006(2) -0.006(2)
C17 0.0172(17) 0.0179(18) 0.029(2) -0.0002(15) 0.0073(15) -0.0129(14)
C18 0.0080(18) 0.0071(16) 0.0125(18) -0.0020(14) 0.0007(15) -0.0037(14)
C19 0.0104(17) 0.0126(17) 0.0133(17) -0.0032(14) 0.0098(14) -0.0025(14)
C20 0.0089(19) 0.0155(18) 0.0175(19) -0.0043(15) 0.0027(16) -0.0002(15)
C21 0.0078(17) 0.0095(16) 0.0123(17) -0.0016(14) 0.0048(14) -0.0044(14)
C22 0.0068(16) 0.0115(16) 0.0135(17) -0.0020(14) 0.0068(13) -0.0052(13)
C23 0.0101(18) 0.0102(17) 0.0120(17) -0.0021(14) 0.0029(15) -0.0036(15)
C24 0.0052(19) 0.020(2) 0.017(2) -0.0066(17) -0.0043(16) -0.0014(15)
C25 0.013(2) 0.020(2) 0.019(2) -0.0023(19) 0.0012(19) -0.0111(19)
C26 0.015(2) 0.020(2) 0.022(2) -0.0018(17) 0.0017(17) -0.0065(17)
C27 0.020(2) 0.038(3) 0.010(2) -0.0059(19) -0.0049(18) -0.013(2)
C28 0.0076(17) 0.0128(18) 0.0104(18) -0.0041(15) 0.0024(15) -0.0008(15)
C29 0.0092(19) 0.019(2) 0.021(2) -0.0088(17) 0.0002(16) 0.0010(16)
C30 0.022(2) 0.0122(18) 0.0153(19) -0.0020(15) -0.0010(16) -0.0020(16)
C31 0.0269(19) 0.0181(16) 0.0105(15) -0.0048(12) 0.0054(13) -0.0148(14)
C32 0.026(2) 0.028(2) 0.0148(18) -0.0028(15) 0.0114(15) -0.0133(17)
C33 0.0107(18) 0.025(2) 0.0178(19) -0.0086(16) 0.0082(15) -0.0022(15)
C34 0.041(2) 0.0224(18) 0.0113(15) 0.0027(13) 0.0083(14) -0.0144(16)
Rh2 0.00710(16) 0.00803(15) 0.00950(16) -0.00243(13) 0.00135(13) -0.00329(13)
S3 0.0094(5) 0.0087(5) 0.0088(5) -0.0012(4) 0.0023(4) -0.0043(4)
S4 0.0083(5) 0.0073(4) 0.0107(5) -0.0010(4) 0.0015(4) -0.0023(4)
Cl4 0.0097(6) 0.0149(5) 0.0117(5) -0.0058(4) -0.0005(4) -0.0033(4)
Cl5 0.0146(6) 0.0097(5) 0.0166(6) -0.0039(4) 0.0010(5) -0.0037(4)
Cl6 0.0102(5) 0.0179(5) 0.0149(5) -0.0047(4) 0.0039(4) -0.0068(4)
O2 0.0133(8) 0.0132(7) 0.0135(7) -0.0056(6) 0.0027(6) -0.0041(6)
N2 0.0064(19) 0.0141(19) 0.0122(19) -0.0071(15) -0.0011(15) -0.0053(15)
C35 0.021(2) 0.0123(17) 0.0071(17) 0.0022(14) 0.0006(15) -0.0111(15)
C36 0.0193(19) 0.0127(16) 0.0151(17) 0.0012(14) 0.0025(15) -0.0048(14)
C37 0.0217(18) 0.0231(17) 0.0145(16) -0.0045(14) 0.0073(14) -0.0019(14)
C38 0.0261(17) 0.0174(15) 0.0148(15) -0.0033(12) -0.0015(12) -0.0081(13)
C39 0.0221(19) 0.0150(18) 0.0141(18) -0.0025(15) -0.0011(15) -0.0042(15)
C40 0.0205(19) 0.0126(17) 0.0066(16) -0.0003(13) 0.0031(14) -0.0096(15)
C41 0.045(3) 0.023(2) 0.025(2) -0.0017(15) 0.0036(17) -0.0086(18)
C42 0.0074(18) 0.0104(18) 0.0138(19) -0.0038(15) 0.0022(15) -0.0038(15)
C43 0.015(2) 0.0126(18) 0.0091(17) -0.0035(14) -0.0044(15) -0.0014(15)
C44 0.012(2) 0.0140(19) 0.015(2) -0.0028(16) -0.0048(16) -0.0044(16)
C45 0.0094(19) 0.0170(19) 0.015(2) -0.0051(16) 0.0029(16) -0.0079(16)
C46 0.0138(19) 0.0149(19) 0.0113(18) -0.0057(15) -0.0048(15) -0.0055(15)
C47 0.010(2) 0.0097(18) 0.0127(19) -0.0038(16) -0.0020(16) -0.0028(15)
C48 0.016(2) 0.0182(19) 0.0104(19) -0.0027(15) 0.0035(16) -0.0121(16)
C49 0.013(2) 0.018(2) 0.026(2) -0.0053(18) -0.0075(18) 0.0007(16)
C50 0.013(2) 0.031(3) 0.018(2) -0.009(2) 0.0052(17) -0.0111(19)
C51 0.016(3) 0.023(2) 0.020(2) -0.009(2) -0.001(2) -0.007(2)
C52 0.0130(17) 0.0135(17) 0.0080(16) -0.0015(13) 0.0043(13) -0.0112(14)
C53 0.014(2) 0.0148(19) 0.0142(19) -0.0069(15) 0.0056(16) -0.0065(16)
C54 0.0198(19) 0.0136(17) 0.0100(17) 0.0009(14) 0.0034(15) -0.0118(15)
C55 0.0171(19) 0.0082(17) 0.0120(19) -0.0011(15) -0.0023(16) -0.0056(15)
C56 0.0148(18) 0.0071(17) 0.0114(18) 0.0009(14) 0.0008(15) -0.0073(14)
C57 0.0091(18) 0.0116(18) 0.0145(19) -0.0044(15) -0.0008(15) -0.0021(15)
C58 0.019(2) 0.0085(18) 0.017(2) 0.0042(15) 0.0016(16) -0.0099(16)
C59 0.026(2) 0.0174(19) 0.030(2) 0.0053(15) -0.0006(16) -0.0087(15)
C60 0.044(3) 0.024(2) 0.023(2) 0.0075(18) -0.0154(18) -0.0143(19)
C61 0.033(3) 0.016(2) 0.019(2) 0.004(2) 0.005(2) -0.006(2)
C62 0.013(2) 0.007(2) 0.009(2) -0.0027(16) 0.0004(17) -0.0013(17)
C63 0.012(2) 0.009(2) 0.023(2) -0.0047(18) 0.0046(18) -0.0010(17)
C64 0.019(2) 0.0108(19) 0.018(2) -0.0021(17) -0.0103(17) -0.0027(17)
C65 0.015(2) 0.0116(18) 0.019(2) -0.0033(15) -0.0017(15) -0.0042(15)
C66 0.0117(19) 0.0196(19) 0.0128(17) -0.0027(14) -0.0014(14) -0.0023(15)
C67 0.013(2) 0.020(2) 0.016(2) -0.0070(16) 0.0129(16) -0.0067(16)
C68 0.0141(19) 0.0139(16) 0.037(2) -0.0101(15) -0.0104(16) 0.0047(13)
C101 0.021(3) 0.017(2) 0.020(2) -0.0053(19) 0.008(2) -0.0110(19)
C102 0.015(2) 0.030(3) 0.030(3) -0.018(2) 0.004(2) -0.008(2)
C103 0.026(3) 0.014(2) 0.027(2) -0.0074(17) 0.0148(19) -0.0105(18)
C104 0.015(2) 0.021(2) 0.031(3) -0.009(2) 0.005(2) -0.0012(19)
C105 0.012(2) 0.023(2) 0.016(2) -0.0056(18) 0.0047(17) -0.0054(17)
C106 0.0071(18) 0.031(3) 0.030(2) -0.020(2) 0.0014(17) -0.0098(17)
C201 0.042(3) 0.029(2) 0.032(2) -0.0003(18) -0.011(2) -0.015(2)
C202 0.028(3) 0.051(3) 0.082(4) -0.050(3) 0.016(3) -0.012(2)
C203 0.105(6) 0.041(3) 0.032(3) -0.019(3) 0.024(3) -0.043(4)
C204 0.046(4) 0.039(3) 0.056(4) -0.016(3) -0.024(3) 0.002(3)
C205 0.032(3) 0.030(3) 0.039(3) -0.014(2) 0.000(2) -0.005(2)
C206 0.036(2) 0.035(3) 0.030(3) -0.020(2) 0.0041(19) -0.015(2)
C301 0.036(3) 0.027(2) 0.028(3) -0.016(2) 0.008(2) -0.004(2)
C302 0.028(3) 0.026(3) 0.023(2) -0.011(2) 0.007(2) 0.001(2)
C303 0.021(3) 0.025(3) 0.039(3) -0.017(2) -0.013(2) 0.009(2)
C304 0.032(3) 0.028(3) 0.042(4) -0.021(3) 0.004(3) 0.001(3)
C305 0.048(4) 0.035(3) 0.025(3) -0.012(2) -0.009(2) -0.002(3)
C306 0.032(3) 0.033(2) 0.042(3) -0.015(2) -0.004(2) -0.006(2)
C401 0.056(4) 0.021(2) 0.024(2) -0.0033(18) 0.011(2) -0.009(2)
C402 0.043(3) 0.029(3) 0.033(3) -0.015(2) 0.016(2) -0.016(2)
C403 0.036(3) 0.033(3) 0.041(2) -0.0180(19) 0.0129(19) -0.015(2)
C404 0.033(3) 0.033(3) 0.035(2) -0.015(2) -0.0046(19) 0.002(2)
C405 0.050(3) 0.034(3) 0.016(2) -0.009(2) 0.003(2) -0.019(2)
C406 0.036(3) 0.042(3) 0.048(3) -0.025(3) 0.013(2) -0.010(2)
C501 0.024(3) 0.059(4) 0.050(4) -0.038(3) 0.005(3) -0.013(3)
C502 0.026(3) 0.035(3) 0.039(3) -0.028(3) -0.006(2) 0.003(2)
C503 0.026(3) 0.027(3) 0.043(3) -0.021(2) 0.001(2) -0.003(2)
C504 0.040(4) 0.027(3) 0.042(4) -0.008(3) 0.000(3) -0.004(3)
C505 0.038(3) 0.042(3) 0.033(3) -0.017(2) -0.006(3) 0.011(3)
C506 0.028(3) 0.071(4) 0.038(3) -0.040(3) -0.006(2) -0.006(3)
C601 0.046(4) 0.052(3) 0.031(3) 0.009(2) 0.005(3) 0.022(3)
C602 0.027(3) 0.058(3) 0.044(3) -0.027(3) 0.007(2) -0.016(2)
C603 0.054(4) 0.027(3) 0.039(3) -0.010(3) 0.015(3) -0.024(3)
C604 0.044(4) 0.038(4) 0.054(4) -0.011(3) -0.002(3) -0.001(3)
C605 0.065(5) 0.049(4) 0.079(5) -0.039(4) 0.031(4) -0.040(4)
C606 0.069(5) 0.017(3) 0.070(5) 0.003(3) 0.036(4) -0.006(3)
C701 0.044(4) 0.091(6) 0.048(4) 0.011(4) -0.002(3) -0.019(4)
C702 0.065(4) 0.062(4) 0.024(3) -0.002(3) 0.005(3) -0.042(3)
C703 0.036(3) 0.026(3) 0.034(3) -0.003(2) 0.006(2) 0.002(2)
C704 0.022(3) 0.062(4) 0.046(4) -0.024(3) 0.004(3) -0.017(3)
C705 0.053(5) 0.045(4) 0.104(7) -0.043(5) 0.047(5) -0.030(4)
C706 0.088(7) 0.032(4) 0.096(7) 0.007(4) 0.050(6) 0.012(4)

loop_
_atom_type_symbol
_atom_type_description
_atom_type_scat_dispersion_real
_atom_type_scat_dispersion_imag
_atom_type_scat_source
C C 0.0033 0.0016 'International Tables Vol C Tables 4.2.6.8 and 6.1.1.4'
H H 0.0000 0.0000 'International Tables Vol C Tables 4.2.6.8 and 6.1.1.4'
Cl Cl 0.1484 0.1585 'International Tables Vol C Tables 4.2.6.8 and 6.1.1.4'
N N 0.0061 0.0033 'International Tables Vol C Tables 4.2.6.8 and 6.1.1.4'
O O 0.0106 0.0060 'International Tables Vol C Tables 4.2.6.8 and 6.1.1.4'
Rh Rh -1.1178 0.9187 'International Tables Vol C Tables 4.2.6.8 and 6.1.1.4'
S S 0.1246 0.1234 'International Tables Vol C Tables 4.2.6.8 and 6.1.1.4'

loop_
_geom_angle_atom_site_label_1
_geom_angle_atom_site_label_2
_geom_angle_atom_site_label_3
_geom_angle
N1 Rh1 S1 87.15(10)
N1 Rh1 S2 87.24(11)
S1 Rh1 S2 88.25(4)
N1 Rh1 Cl1 88.81(10)
S1 Rh1 Cl1 175.92(5)
S2 Rh1 Cl1 91.00(4)
N1 Rh1 Cl3 177.23(11)
S1 Rh1 Cl3 90.22(4)
S2 Rh1 Cl3 91.81(4)
Cl1 Rh1 Cl3 93.81(4)
N1 Rh1 Cl2 86.65(11)
S1 Rh1 Cl2 91.26(4)
S2 Rh1 Cl2 173.89(5)
Cl1 Rh1 Cl2 89.06(4)
Cl3 Rh1 Cl2 94.28(4)
O1 S1 C8 111.25(16)
O1 S1 C1 106.26(17)
C8 S1 C1 104.4(2)
O1 S1 Rh1 118.35(9)
C8 S1 Rh1 99.29(15)
C1 S1 Rh1 116.27(15)
C28 S2 C23 105.1(2)
C28 S2 Rh1 112.17(16)
C23 S2 Rh1 97.65(15)
C18 N1 C13 110.5(3)
C18 N1 Rh1 112.5(3)
C13 N1 Rh1 112.3(3)
C18 N1 H1N 110.2
C13 N1 H1N 103.7
Rh1 N1 H1N 107.3
C2 C1 C6 122.7(4)
C2 C1 S1 114.6(3)
C6 C1 S1 122.6(4)
C1 C2 C3 117.6(4)
C1 C2 H2A 121.2
C3 C2 H2A 121.2
C4 C3 C2 122.0(5)
C4 C3 H3A 119.0
C2 C3 H3A 119.0
C3 C4 C5 118.9(4)
C3 C4 C7 120.6(4)
C5 C4 C7 120.5(4)
C6 C5 C4 121.2(4)
C6 C5 H5A 119.4
C4 C5 H5A 119.4
C5 C6 C1 117.5(4)
C5 C6 H6A 121.2
C1 C6 H6A 121.2
C4 C7 H7A 109.5
C4 C7 H7B 109.5
H7A C7 H7B 109.5
C4 C7 H7C 109.5
H7A C7 H7C 109.5
H7B C7 H7C 109.5
C9 C8 C13 121.1(4)
C9 C8 S1 120.6(4)
C13 C8 S1 118.3(3)
C8 C9 C10 121.0(4)
C8 C9 H9A 119.5
C10 C9 H9A 119.5
C9 C10 C11 115.5(4)
C9 C10 C14 121.8(4)
C11 C10 C14 122.6(4)
C12 C11 C10 123.0(5)
C12 C11 H11A 118.5
C10 C11 H11A 118.5
C13 C12 C11 119.9(4)
C13 C12 H12A 120.1
C11 C12 H12A 120.1
C12 C13 C8 119.1(4)
C12 C13 N1 122.3(4)
C8 C13 N1 118.5(4)
C10 C14 C15 108.1(4)
C10 C14 C16 111.7(4)
C15 C14 C16 109.0(4)
C10 C14 C17 110.2(4)
C15 C14 C17 109.8(4)
C16 C14 C17 107.9(4)
C14 C15 H15A 109.5
C14 C15 H15B 109.5
H15A C15 H15B 109.5
C14 C15 H15C 109.5
H15A C15 H15C 109.5
H15B C15 H15C 109.5
C14 C16 H16A 109.5
C14 C16 H16B 109.5
H16A C16 H16B 109.5
C14 C16 H16C 109.5
H16A C16 H16C 109.5
H16B C16 H16C 109.5
C14 C17 H17A 109.5
C14 C17 H17B 109.5
H17A C17 H17B 109.5
C14 C17 H17C 109.5
H17A C17 H17C 109.5
H17B C17 H17C 109.5
C23 C18 C19 117.9(4)
C23 C18 N1 120.6(4)
C19 C18 N1 121.5(4)
C20 C19 C18 119.9(4)
C20 C19 H19A 120.0
C18 C19 H19A 120.0
C19 C20 C21 124.3(5)
C19 C20 H20A 117.9
C21 C20 H20A 117.9
C20 C21 C22 114.6(4)
C20 C21 C24 120.9(4)
C22 C21 C24 124.4(4)
C23 C22 C21 121.5(4)
C23 C22 H22A 119.2
C21 C22 H22A 119.2
C22 C23 C18 121.5(4)
C22 C23 S2 119.7(4)
C18 C23 S2 118.7(3)
C25 C24 C26 109.9(4)
C25 C24 C21 108.6(4)
C26 C24 C21 108.2(4)
C25 C24 C27 110.7(4)
C26 C24 C27 108.5(4)
C21 C24 C27 111.0(4)
C24 C25 H25A 109.5
C24 C25 H25B 109.5
H25A C25 H25B 109.5
C24 C25 H25C 109.5
H25A C25 H25C 109.5
H25B C25 H25C 109.5
C24 C26 H26A 109.5
C24 C26 H26B 109.5
H26A C26 H26B 109.5
C24 C26 H26C 109.5
H26A C26 H26C 109.5
H26B C26 H26C 109.5
C24 C27 H27A 109.5
C24 C27 H27B 109.5
H27A C27 H27B 109.5
C24 C27 H27C 109.5
H27A C27 H27C 109.5
H27B C27 H27C 109.5
C29 C28 C33 118.2(4)
C29 C28 S2 127.5(4)
C33 C28 S2 114.3(3)
C30 C29 C28 119.7(5)
C30 C29 H29A 120.2
C28 C29 H29A 120.2
C29 C30 C31 122.3(5)
C29 C30 H30A 118.8
C31 C30 H30A 118.8
C32 C31 C30 116.7(4)
C32 C31 C34 122.8(5)
C30 C31 C34 120.5(4)
C33 C32 C31 123.4(5)
C33 C32 H32A 118.3
C31 C32 H32A 118.3
C32 C33 C28 119.7(5)
C32 C33 H33A 120.2
C28 C33 H33A 120.2
C31 C34 H34A 109.5
C31 C34 H34B 109.5
H34A C34 H34B 109.5
C31 C34 H34C 109.5
H34A C34 H34C 109.5
H34B C34 H34C 109.5
N2 Rh2 S3 87.31(10)
N2 Rh2 S4 87.14(11)
S3 Rh2 S4 88.40(4)
N2 Rh2 Cl6 177.71(11)
S3 Rh2 Cl6 91.83(4)
S4 Rh2 Cl6 90.71(4)
N2 Rh2 Cl5 88.95(11)
S3 Rh2 Cl5 89.88(4)
S4 Rh2 Cl5 175.79(5)
Cl6 Rh2 Cl5 93.17(4)
N2 Rh2 Cl4 86.12(10)
S3 Rh2 Cl4 173.36(5)
S4 Rh2 Cl4 92.18(4)
Cl6 Rh2 Cl4 94.78(4)
Cl5 Rh2 Cl4 89.09(4)
O2 S3 C42 110.03(17)
O2 S3 C35 106.52(17)
C42 S3 C35 105.8(2)
O2 S3 Rh2 118.53(9)
C42 S3 Rh2 99.66(15)
C35 S3 Rh2 115.41(15)
C57 S4 C62 104.1(2)
C57 S4 Rh2 96.83(15)
C62 S4 Rh2 112.77(15)
C52 N2 C47 112.1(4)
C52 N2 Rh2 110.8(3)
C47 N2 Rh2 111.4(3)
C52 N2 H2N 113.8
C47 N2 H2N 103.5
Rh2 N2 H2N 105.0
C40 C35 C36 124.1(4)
C40 C35 S3 122.6(4)
C36 C35 S3 113.3(4)
C35 C36 C37 118.4(5)
C35 C36 H36A 120.8
C37 C36 H36A 120.8
C36 C37 C38 119.3(5)
C36 C37 H37A 120.4
C38 C37 H37A 120.4
C39 C38 C37 120.4(5)
C39 C38 C41 121.1(5)
C37 C38 C41 118.4(5)
C38 C39 C40 120.5(5)
C38 C39 H39A 119.8
C40 C39 H39A 119.8
C35 C40 C39 117.3(4)
C35 C40 H40A 121.3
C39 C40 H40A 121.3
C38 C41 H41A 109.5
C38 C41 H41B 109.5
H41A C41 H41B 109.5
C38 C41 H41C 109.5
H41A C41 H41C 109.5
H41B C41 H41C 109.5
C47 C42 C43 120.7(4)
C47 C42 S3 117.9(3)
C43 C42 S3 121.3(4)
C44 C43 C42 119.8(4)
C44 C43 H43A 120.1
C42 C43 H43A 120.1
C43 C44 C45 119.8(4)
C43 C44 C48 122.6(4)
C45 C44 C48 117.6(4)
C44 C45 C46 120.4(5)
C44 C45 H45A 119.8
C46 C45 H45A 119.8
C47 C46 C45 119.7(4)
C47 C46 H46A 120.1
C45 C46 H46A 120.1
C42 C47 C46 119.4(4)
C42 C47 N2 120.3(4)
C46 C47 N2 120.3(4)
C50 C48 C44 112.9(4)
C50 C48 C49 109.0(4)
C44 C48 C49 110.7(4)
C50 C48 C51 107.1(4)
C44 C48 C51 108.2(4)
C49 C48 C51 108.9(4)
C48 C49 H49A 109.5
C48 C49 H49B 109.5
H49A C49 H49B 109.5
C48 C49 H49C 109.5
H49A C49 H49C 109.5
H49B C49 H49C 109.5
C48 C50 H50A 109.5
C48 C50 H50B 109.5
H50A C50 H50B 109.5
C48 C50 H50C 109.5
H50A C50 H50C 109.5
H50B C50 H50C 109.5
C48 C51 H51A 109.5
C48 C51 H51B 109.5
H51A C51 H51B 109.5
C48 C51 H51C 109.5
H51A C51 H51C 109.5
H51B C51 H51C 109.5
C57 C52 C53 118.3(4)
C57 C52 N2 121.6(4)
C53 C52 N2 120.1(4)
C54 C53 C52 119.8(4)
C54 C53 H53A 120.1
C52 C53 H53A 120.1
C55 C54 C53 121.1(5)
C55 C54 H54A 119.4
C53 C54 H54A 119.4
C56 C55 C54 118.9(4)
C56 C55 C58 120.6(4)
C54 C55 C58 120.4(4)
C55 C56 C57 120.6(4)
C55 C56 H56A 119.7
C57 C56 H56A 119.7
C52 C57 C56 121.0(4)
C52 C57 S4 119.2(3)
C56 C57 S4 119.8(4)
C59 C58 C61 108.1(4)
C59 C58 C60 109.8(4)
C61 C58 C60 109.6(4)
C59 C58 C55 110.7(4)
C61 C58 C55 110.4(4)
C60 C58 C55 108.3(4)
C58 C59 H59A 109.5
C58 C59 H59B 109.5
H59A C59 H59B 109.5
C58 C59 H59C 109.5
H59A C59 H59C 109.5
H59B C59 H59C 109.5
C58 C60 H60A 109.5
C58 C60 H60B 109.5
H60A C60 H60B 109.5
C58 C60 H60C 109.5
H60A C60 H60C 109.5
H60B C60 H60C 109.5
C58 C61 H61A 109.5
C58 C61 H61B 109.5
H61A C61 H61B 109.5
C58 C61 H61C 109.5
H61A C61 H61C 109.5
H61B C61 H61C 109.5
C63 C62 C67 119.6(4)
C63 C62 S4 125.4(4)
C67 C62 S4 115.0(3)
C62 C63 C64 119.8(5)
C62 C63 H63A 120.1
C64 C63 H63A 120.1
C65 C64 C63 121.6(4)
C65 C64 H64A 119.2
C63 C64 H64A 119.2
C64 C65 C66 117.9(4)
C64 C65 C68 121.5(4)
C66 C65 C68 120.6(5)
C67 C66 C65 120.5(5)
C67 C66 H66A 119.8
C65 C66 H66A 119.8
C66 C67 C62 120.5(4)
C66 C67 H67A 119.7
C62 C67 H67A 119.7
C65 C68 H68A 109.5
C65 C68 H68B 109.5
H68A C68 H68B 109.5
C65 C68 H68C 109.5
H68A C68 H68C 109.5
H68B C68 H68C 109.5
C102 C101 C106 119.3(5)
C102 C101 H10A 120.3
C106 C101 H10A 120.3
C103 C102 C101 119.5(5)
C103 C102 H10B 120.3
C101 C102 H10B 120.3
C104 C103 C102 121.3(5)
C104 C103 H10C 119.3
C102 C103 H10C 119.3
C103 C104 C105 120.2(5)
C103 C104 H10D 119.9
C105 C104 H10D 119.9
C106 C105 C104 120.3(5)
C106 C105 H10E 119.9
C104 C105 H10E 119.9
C105 C106 C101 119.4(4)
C105 C106 H10F 120.3
C101 C106 H10F 120.3
C206 C201 C202 118.4(6)
C206 C201 H20B 120.8
C202 C201 H20B 120.8
C203 C202 C201 119.1(6)
C203 C202 H20C 120.5
C201 C202 H20C 120.5
C204 C203 C202 119.9(7)
C204 C203 H20D 120.0
C202 C203 H20D 120.0
C205 C204 C203 120.7(6)
C205 C204 H20E 119.7
C203 C204 H20E 119.7
C206 C205 C204 119.5(6)
C206 C205 H20F 120.2
C204 C205 H20F 120.2
C205 C206 C201 122.3(6)
C205 C206 H20G 118.8
C201 C206 H20G 118.8
C302 C301 C306 122.1(6)
C302 C301 H30B 119.0
C306 C301 H30B 119.0
C301 C302 C303 119.7(5)
C301 C302 H30C 120.1
C303 C302 H30C 120.1
C302 C303 C304 121.8(6)
C302 C303 H30D 119.1
C304 C303 H30D 119.1
C305 C304 C303 115.9(6)
C305 C304 H30E 122.0
C303 C304 H30E 122.0
C306 C305 C304 122.4(6)
C306 C305 H30F 118.8
C304 C305 H30F 118.8
C301 C306 C305 118.2(6)
C301 C306 H30G 120.9
C305 C306 H30G 120.9
C406 C401 C402 119.9(6)
C406 C401 H40B 120.1
C402 C401 H40B 120.1
C401 C402 C403 119.2(6)
C401 C402 H40C 120.4
C403 C402 H40C 120.4
C404 C403 C402 119.5(6)
C404 C403 H40D 120.3
C402 C403 H40D 120.3
C403 C404 C405 122.2(6)
C403 C404 H40E 118.9
C405 C404 H40E 118.9
C404 C405 C406 118.3(6)
C404 C405 H40F 120.9
C406 C405 H40F 120.9
C401 C406 C405 121.0(6)
C401 C406 H40G 119.5
C405 C406 H40G 119.5
C506 C501 C502 117.4(6)
C506 C501 H50D 121.3
C502 C501 H50D 121.3
C503 C502 C501 120.3(6)
C503 C502 H50E 119.8
C501 C502 H50E 119.8
C504 C503 C502 118.6(6)
C504 C503 H50F 120.7
C502 C503 H50F 120.7
C503 C504 C505 124.0(7)
C503 C504 H50G 118.0
C505 C504 H50G 118.0
C506 C505 C504 117.1(6)
C506 C505 H50H 121.4
C504 C505 H50H 121.4
C505 C506 C501 122.6(6)
C505 C506 H50I 118.7
C501 C506 H50I 118.7
C606 C601 C602 121.8(7)
C606 C601 H60D 119.1
C602 C601 H60D 119.1
C603 C602 C601 120.1(6)
C603 C602 H60E 120.0
C601 C602 H60E 120.0
C602 C603 C604 119.7(6)
C602 C603 H60F 120.2
C604 C603 H60F 120.2
C603 C604 C605 119.9(7)
C603 C604 H60G 120.1
C605 C604 H60G 120.1
C606 C605 C604 118.9(6)
C606 C605 H60H 120.6
C604 C605 H60H 120.6
C601 C606 C605 119.5(6)
C601 C606 H60I 120.3
C605 C606 H60I 120.3
C702 C701 C706 118.8(7)
C702 C701 H70A 120.6
C706 C701 H70A 120.6
C703 C702 C701 120.0(7)
C703 C702 H70B 120.0
C701 C702 H70B 120.0
C702 C703 C704 120.5(6)
C702 C703 H70C 119.8
C704 C703 H70C 119.8
C705 C704 C703 120.9(6)
C705 C704 H70D 119.5
C703 C704 H70D 119.5
C704 C705 C706 119.7(7)
C704 C705 H70E 120.2
C706 C705 H70E 120.2
C705 C706 C701 120.1(7)
C705 C706 H70F 120.0
C701 C706 H70F 120.0

loop_
_geom_bond_atom_site_label_1
_geom_bond_atom_site_label_2
_geom_bond_distance
Rh1 N1 2.078(4)
Rh1 S1 2.2302(12)
Rh1 S2 2.2988(11)
Rh1 Cl1 2.3304(11)
Rh1 Cl3 2.3332(12)
Rh1 Cl2 2.3502(11)
S1 O1 1.4607(19)
S1 C8 1.791(4)
S1 C1 1.793(5)
S2 C28 1.753(5)
S2 C23 1.786(5)
N1 C18 1.475(6)
N1 C13 1.495(6)
N1 H1N 0.8406
C1 C2 1.373(7)
C1 C6 1.399(6)
C2 C3 1.407(7)
C2 H2A 0.9500
C3 C4 1.349(7)
C3 H3A 0.9500
C4 C5 1.416(6)
C4 C7 1.529(6)
C5 C6 1.378(7)
C5 H5A 0.9500
C6 H6A 0.9500
C7 H7A 0.9800
C7 H7B 0.9800
C7 H7C 0.9800
C8 C9 1.384(6)
C8 C13 1.393(6)
C9 C10 1.403(7)
C9 H9A 0.9500
C10 C11 1.410(7)
C10 C14 1.520(7)
C11 C12 1.386(7)
C11 H11A 0.9500
C12 C13 1.355(7)
C12 H12A 0.9500
C14 C15 1.541(7)
C14 C16 1.543(7)
C14 C17 1.545(7)
C15 H15A 0.9800
C15 H15B 0.9800
C15 H15C 0.9800
C16 H16A 0.9800
C16 H16B 0.9800
C16 H16C 0.9800
C17 H17A 0.9800
C17 H17B 0.9800
C17 H17C 0.9800
C18 C23 1.400(6)
C18 C19 1.406(6)
C19 C20 1.352(7)
C19 H19A 0.9500
C20 C21 1.410(6)
C20 H20A 0.9500
C21 C22 1.433(6)
C21 C24 1.528(6)
C22 C23 1.368(6)
C22 H22A 0.9500
C24 C25 1.522(7)
C24 C26 1.525(7)
C24 C27 1.550(7)
C25 H25A 0.9800
C25 H25B 0.9800
C25 H25C 0.9800
C26 H26A 0.9800
C26 H26B 0.9800
C26 H26C 0.9800
C27 H27A 0.9800
C27 H27B 0.9800
C27 H27C 0.9800
C28 C29 1.409(6)
C28 C33 1.421(6)
C29 C30 1.362(7)
C29 H29A 0.9500
C30 C31 1.414(7)
C30 H30A 0.9500
C31 C32 1.371(7)
C31 C34 1.506(6)
C32 C33 1.355(7)
C32 H32A 0.9500
C33 H33A 0.9500
C34 H34A 0.9800
C34 H34B 0.9800
C34 H34C 0.9800
Rh2 N2 2.080(4)
Rh2 S3 2.2184(11)
Rh2 S4 2.3029(11)
Rh2 Cl6 2.3289(12)
Rh2 Cl5 2.3332(12)
Rh2 Cl4 2.3619(11)
S3 O2 1.4638(19)
S3 C42 1.772(5)
S3 C35 1.804(4)
S4 C57 1.767(5)
S4 C62 1.779(5)
N2 C52 1.464(6)
N2 C47 1.489(6)
N2 H2N 0.9004
C35 C40 1.364(7)
C35 C36 1.367(7)
C36 C37 1.404(7)
C36 H36A 0.9500
C37 C38 1.406(7)
C37 H37A 0.9500
C38 C39 1.369(7)
C38 C41 1.516(7)
C39 C40 1.422(6)
C39 H39A 0.9500
C40 H40A 0.9500
C41 H41A 0.9800
C41 H41B 0.9800
C41 H41C 0.9800
C42 C47 1.374(6)
C42 C43 1.431(6)
C43 C44 1.347(7)
C43 H43A 0.9500
C44 C45 1.397(7)
C44 C48 1.539(6)
C45 C46 1.413(6)
C45 H45A 0.9500
C46 C47 1.379(7)
C46 H46A 0.9500
C48 C50 1.519(7)
C48 C49 1.554(7)
C48 C51 1.556(6)
C49 H49A 0.9800
C49 H49B 0.9800
C49 H49C 0.9800
C50 H50A 0.9800
C50 H50B 0.9800
C50 H50C 0.9800
C51 H51A 0.9800
C51 H51B 0.9800
C51 H51C 0.9800
C52 C57 1.379(6)
C52 C53 1.422(6)
C53 C54 1.392(6)
C53 H53A 0.9500
C54 C55 1.391(7)
C54 H54A 0.9500
C55 C56 1.381(7)
C55 C58 1.557(6)
C56 C57 1.405(6)
C56 H56A 0.9500
C58 C59 1.503(7)
C58 C61 1.521(7)
C58 C60 1.532(7)
C59 H59A 0.9800
C59 H59B 0.9800
C59 H59C 0.9800
C60 H60A 0.9800
C60 H60B 0.9800
C60 H60C 0.9800
C61 H61A 0.9800
C61 H61B 0.9800
C61 H61C 0.9800
C62 C63 1.372(6)
C62 C67 1.408(6)
C63 C64 1.411(7)
C63 H63A 0.9500
C64 C65 1.371(7)
C64 H64A 0.9500
C65 C66 1.434(6)
C65 C68 1.503(6)
C66 C67 1.369(7)
C66 H66A 0.9500
C67 H67A 0.9500
C68 H68A 0.9800
C68 H68B 0.9800
C68 H68C 0.9800
C101 C102 1.393(6)
C101 C106 1.417(7)
C101 H10A 0.9500
C102 C103 1.386(7)
C102 H10B 0.9500
C103 C104 1.353(7)
C103 H10C 0.9500
C104 C105 1.395(7)
C104 H10D 0.9500
C105 C106 1.376(7)
C105 H10E 0.9500
C106 H10F 0.9500
C201 C206 1.381(9)
C201 C202 1.396(9)
C201 H20B 0.9500
C202 C203 1.384(10)
C202 H20C 0.9500
C203 C204 1.382(10)
C203 H20D 0.9500
C204 C205 1.359(9)
C204 H20E 0.9500
C205 C206 1.345(8)
C205 H20F 0.9500
C206 H20G 0.9500
C301 C302 1.352(8)
C301 C306 1.379(8)
C301 H30B 0.9500
C302 C303 1.377(8)
C302 H30C 0.9500
C303 C304 1.417(9)
C303 H30D 0.9500
C304 C305 1.401(9)
C304 H30E 0.9500
C305 C306 1.392(9)
C305 H30F 0.9500
C306 H30G 0.9500
C401 C406 1.371(8)
C401 C402 1.379(8)
C401 H40B 0.9500
C402 C403 1.407(8)
C402 H40C 0.9500
C403 C404 1.354(9)
C403 H40D 0.9500
C404 C405 1.367(9)
C404 H40E 0.9500
C405 C406 1.392(9)
C405 H40F 0.9500
C406 H40G 0.9500
C501 C506 1.388(9)
C501 C502 1.420(8)
C501 H50D 0.9500
C502 C503 1.376(9)
C502 H50E 0.9500
C503 C504 1.352(9)
C503 H50F 0.9500
C504 C505 1.376(9)
C504 H50G 0.9500
C505 C506 1.365(10)
C505 H50H 0.9500
C506 H50I 0.9500
C601 C606 1.327(11)
C601 C602 1.374(9)
C601 H60D 0.9500
C602 C603 1.366(9)
C602 H60E 0.9500
C603 C604 1.367(9)
C603 H60F 0.9500
C604 C605 1.403(10)
C604 H60G 0.9500
C605 C606 1.398(11)
C605 H60H 0.9500
C606 H60I 0.9500
C701 C702 1.363(10)
C701 C706 1.414(13)
C701 H70A 0.9500
C702 C703 1.358(9)
C702 H70B 0.9500
C703 C704 1.369(9)
C703 H70C 0.9500
C704 C705 1.351(10)
C704 H70D 0.9500
C705 C706 1.356(13)
C705 H70E 0.9500
C706 H70F 0.9500

loop_
_geom_torsion_atom_site_label_1
_geom_torsion_atom_site_label_2
_geom_torsion_atom_site_label_3
_geom_torsion_atom_site_label_4
_geom_torsion
N1 Rh1 S1 O1 -106.00(14)
S2 Rh1 S1 O1 -18.68(11)
Cl1 Rh1 S1 O1 -98.1(6)
Cl3 Rh1 S1 O1 73.12(10)
Cl2 Rh1 S1 O1 167.41(10)
N1 Rh1 S1 C8 14.37(18)
S2 Rh1 S1 C8 101.69(15)
Cl1 Rh1 S1 C8 22.2(7)
Cl3 Rh1 S1 C8 -166.50(15)
Cl2 Rh1 S1 C8 -72.21(15)
N1 Rh1 S1 C1 125.6(2)
S2 Rh1 S1 C1 -147.08(19)
Cl1 Rh1 S1 C1 133.5(6)
Cl3 Rh1 S1 C1 -55.28(19)
Cl2 Rh1 S1 C1 39.01(19)
N1 Rh1 S2 C28 -123.54(19)
S1 Rh1 S2 C28 149.22(16)
Cl1 Rh1 S2 C28 -34.79(16)
Cl3 Rh1 S2 C28 59.06(16)
Cl2 Rh1 S2 C28 -125.3(4)
N1 Rh1 S2 C23 -13.76(18)
S1 Rh1 S2 C23 -101.00(15)
Cl1 Rh1 S2 C23 74.99(15)
Cl3 Rh1 S2 C23 168.84(16)
Cl2 Rh1 S2 C23 -15.6(5)
S1 Rh1 N1 C18 105.2(3)
S2 Rh1 N1 C18 16.8(3)
Cl1 Rh1 N1 C18 -74.2(3)
Cl3 Rh1 N1 C18 87(2)
Cl2 Rh1 N1 C18 -163.3(3)
S1 Rh1 N1 C13 -20.2(3)
S2 Rh1 N1 C13 -108.6(3)
Cl1 Rh1 N1 C13 160.4(3)
Cl3 Rh1 N1 C13 -39(3)
Cl2 Rh1 N1 C13 71.3(3)
O1 S1 C1 C2 -38.2(4)
C8 S1 C1 C2 -155.9(3)
Rh1 S1 C1 C2 95.9(3)
O1 S1 C1 C6 145.4(4)
C8 S1 C1 C6 27.7(4)
Rh1 S1 C1 C6 -80.6(4)
C6 C1 C2 C3 -2.3(7)
S1 C1 C2 C3 -178.8(4)
C1 C2 C3 C4 1.6(7)
C2 C3 C4 C5 -0.9(7)
C2 C3 C4 C7 179.1(5)
C3 C4 C5 C6 0.9(7)
C7 C4 C5 C6 -179.1(4)
C4 C5 C6 C1 -1.5(7)
C2 C1 C6 C5 2.3(7)
S1 C1 C6 C5 178.5(4)
O1 S1 C8 C9 -62.6(4)
C1 S1 C8 C9 51.6(4)
Rh1 S1 C8 C9 171.9(3)
O1 S1 C8 C13 117.1(3)
C1 S1 C8 C13 -128.7(4)
Rh1 S1 C8 C13 -8.3(4)
C13 C8 C9 C10 3.6(7)
S1 C8 C9 C10 -176.6(3)
C8 C9 C10 C11 1.6(6)
C8 C9 C10 C14 -179.7(4)
C9 C10 C11 C12 -3.6(7)
C14 C10 C11 C12 177.7(4)
C10 C11 C12 C13 0.3(7)
C11 C12 C13 C8 5.0(7)
C11 C12 C13 N1 -174.8(4)
C9 C8 C13 C12 -7.0(6)
S1 C8 C13 C12 173.2(3)
C9 C8 C13 N1 172.8(4)
S1 C8 C13 N1 -7.0(5)
C18 N1 C13 C12 73.8(5)
Rh1 N1 C13 C12 -159.7(3)
C18 N1 C13 C8 -106.1(4)
Rh1 N1 C13 C8 20.4(5)
C9 C10 C14 C15 -93.5(5)
C11 C10 C14 C15 85.1(6)
C9 C10 C14 C16 26.5(6)
C11 C10 C14 C16 -154.9(4)
C9 C10 C14 C17 146.4(4)
C11 C10 C14 C17 -34.9(6)
C13 N1 C18 C23 111.6(4)
Rh1 N1 C18 C23 -14.8(5)
C13 N1 C18 C19 -68.0(5)
Rh1 N1 C18 C19 165.7(3)
C23 C18 C19 C20 -3.7(7)
N1 C18 C19 C20 175.9(4)
C18 C19 C20 C21 -0.3(8)
C19 C20 C21 C22 2.8(7)
C19 C20 C21 C24 -175.0(4)
C20 C21 C22 C23 -1.4(6)
C24 C21 C22 C23 176.3(4)
C21 C22 C23 C18 -2.5(7)
C21 C22 C23 S2 -178.3(3)
C19 C18 C23 C22 5.0(7)
N1 C18 C23 C22 -174.5(4)
C19 C18 C23 S2 -179.2(3)
N1 C18 C23 S2 1.3(6)
C28 S2 C23 C22 -57.9(4)
Rh1 S2 C23 C22 -173.4(3)
C28 S2 C23 C18 126.3(4)
Rh1 S2 C23 C18 10.8(4)
C20 C21 C24 C25 58.0(6)
C22 C21 C24 C25 -119.5(5)
C20 C21 C24 C26 -61.3(6)
C22 C21 C24 C26 121.2(5)
C20 C21 C24 C27 179.8(4)
C22 C21 C24 C27 2.3(6)
C23 S2 C28 C29 -15.5(5)
Rh1 S2 C28 C29 89.5(4)
C23 S2 C28 C33 165.9(3)
Rh1 S2 C28 C33 -89.1(3)
C33 C28 C29 C30 0.7(7)
S2 C28 C29 C30 -177.8(4)
C28 C29 C30 C31 1.0(7)
C29 C30 C31 C32 -2.1(7)
C29 C30 C31 C34 176.9(4)
C30 C31 C32 C33 1.4(7)
C34 C31 C32 C33 -177.5(5)
C31 C32 C33 C28 0.2(8)
C29 C28 C33 C32 -1.4(7)
S2 C28 C33 C32 177.4(4)
N2 Rh2 S3 O2 -105.31(14)
S4 Rh2 S3 O2 -18.11(10)
Cl6 Rh2 S3 O2 72.56(10)
Cl5 Rh2 S3 O2 165.73(10)
Cl4 Rh2 S3 O2 -113.2(4)
N2 Rh2 S3 C42 13.89(19)
S4 Rh2 S3 C42 101.10(16)
Cl6 Rh2 S3 C42 -168.24(16)
Cl5 Rh2 S3 C42 -75.06(16)
Cl4 Rh2 S3 C42 6.0(4)
N2 Rh2 S3 C35 126.6(2)
S4 Rh2 S3 C35 -146.18(19)
Cl6 Rh2 S3 C35 -55.51(19)
Cl5 Rh2 S3 C35 37.66(19)
Cl4 Rh2 S3 C35 118.7(4)
N2 Rh2 S4 C57 -15.16(18)
S3 Rh2 S4 C57 -102.54(15)
Cl6 Rh2 S4 C57 165.65(15)
Cl5 Rh2 S4 C57 -36.7(7)
Cl4 Rh2 S4 C57 70.84(15)
N2 Rh2 S4 C62 -123.6(2)
S3 Rh2 S4 C62 149.06(17)
Cl6 Rh2 S4 C62 57.26(17)
Cl5 Rh2 S4 C62 -145.1(6)
Cl4 Rh2 S4 C62 -37.55(17)
S3 Rh2 N2 C52 108.1(3)
S4 Rh2 N2 C52 19.6(3)
Cl6 Rh2 N2 C52 40(3)
Cl5 Rh2 N2 C52 -162.0(3)
Cl4 Rh2 N2 C52 -72.8(3)
S3 Rh2 N2 C47 -17.3(3)
S4 Rh2 N2 C47 -105.9(3)
Cl6 Rh2 N2 C47 -85(3)
Cl5 Rh2 N2 C47 72.6(3)
Cl4 Rh2 N2 C47 161.7(3)
O2 S3 C35 C40 138.1(4)
C42 S3 C35 C40 21.1(4)
Rh2 S3 C35 C40 -88.1(4)
O2 S3 C35 C36 -43.7(4)
C42 S3 C35 C36 -160.8(3)
Rh2 S3 C35 C36 90.1(4)
C40 C35 C36 C37 0.3(7)
S3 C35 C36 C37 -177.8(4)
C35 C36 C37 C38 -2.4(7)
C36 C37 C38 C39 2.1(7)
C36 C37 C38 C41 178.5(5)
C37 C38 C39 C40 0.1(7)
C41 C38 C39 C40 -176.1(4)
C36 C35 C40 C39 1.9(7)
S3 C35 C40 C39 179.8(4)
C38 C39 C40 C35 -2.1(7)
O2 S3 C42 C47 115.2(3)
C35 S3 C42 C47 -130.1(4)
Rh2 S3 C42 C47 -10.1(4)
O2 S3 C42 C43 -61.5(4)
C35 S3 C42 C43 53.2(4)
Rh2 S3 C42 C43 173.2(3)
C47 C42 C43 C44 1.7(7)
S3 C42 C43 C44 178.4(4)
C42 C43 C44 C45 1.7(7)
C42 C43 C44 C48 -178.4(4)
C43 C44 C45 C46 -2.9(7)
C48 C44 C45 C46 177.1(4)
C44 C45 C46 C47 0.8(7)
C43 C42 C47 C46 -3.9(7)
S3 C42 C47 C46 179.4(4)
C43 C42 C47 N2 173.8(4)
S3 C42 C47 N2 -2.9(6)
C45 C46 C47 C42 2.6(7)
C45 C46 C47 N2 -175.1(4)
C52 N2 C47 C42 -108.8(5)
Rh2 N2 C47 C42 15.9(5)
C52 N2 C47 C46 68.9(5)
Rh2 N2 C47 C46 -166.4(3)
C43 C44 C48 C50 2.2(7)
C45 C44 C48 C50 -177.9(4)
C43 C44 C48 C49 -120.3(5)
C45 C44 C48 C49 59.6(6)
C43 C44 C48 C51 120.5(5)
C45 C44 C48 C51 -59.6(5)
C47 N2 C52 C57 106.2(5)
Rh2 N2 C52 C57 -18.9(5)
C47 N2 C52 C53 -73.7(5)
Rh2 N2 C52 C53 161.2(3)
C57 C52 C53 C54 -3.6(7)
N2 C52 C53 C54 176.3(4)
C52 C53 C54 C55 -0.9(7)
C53 C54 C55 C56 4.1(7)
C53 C54 C55 C58 -179.4(4)
C54 C55 C56 C57 -2.9(7)
C58 C55 C56 C57 -179.4(4)
C53 C52 C57 C56 4.8(6)
N2 C52 C57 C56 -175.1(4)
C53 C52 C57 S4 -175.9(3)
N2 C52 C57 S4 4.3(6)
C55 C56 C57 C52 -1.6(7)
C55 C56 C57 S4 179.1(3)
C62 S4 C57 C52 126.1(4)
Rh2 S4 C57 C52 10.5(4)
C62 S4 C57 C56 -54.6(4)
Rh2 S4 C57 C56 -170.2(3)
C56 C55 C58 C59 -152.0(4)
C54 C55 C58 C59 31.6(6)
C56 C55 C58 C61 -32.3(6)
C54 C55 C58 C61 151.2(4)
C56 C55 C58 C60 87.6(5)
C54 C55 C58 C60 -88.8(5)
C57 S4 C62 C63 -21.4(4)
Rh2 S4 C62 C63 82.4(4)
C57 S4 C62 C67 158.6(3)
Rh2 S4 C62 C67 -97.6(3)
C67 C62 C63 C64 1.5(7)
S4 C62 C63 C64 -178.6(4)
C62 C63 C64 C65 0.0(7)
C63 C64 C65 C66 -0.7(7)
C63 C64 C65 C68 179.5(4)
C64 C65 C66 C67 -0.1(7)
C68 C65 C66 C67 179.8(5)
C65 C66 C67 C62 1.6(7)
C63 C62 C67 C66 -2.2(7)
S4 C62 C67 C66 177.8(4)
C106 C101 C102 C103 0.7(6)
C101 C102 C103 C104 0.5(7)
C102 C103 C104 C105 -0.8(7)
C103 C104 C105 C106 -0.2(7)
C104 C105 C106 C101 1.4(7)
C102 C101 C106 C105 -1.7(6)
C206 C201 C202 C203 1.4(9)
C201 C202 C203 C204 -3.0(9)
C202 C203 C204 C205 2.9(10)
C203 C204 C205 C206 -1.2(10)
C204 C205 C206 C201 -0.5(9)
C202 C201 C206 C205 0.3(9)
C306 C301 C302 C303 0.0(8)
C301 C302 C303 C304 0.5(8)
C302 C303 C304 C305 -0.4(8)
C303 C304 C305 C306 -0.2(8)
C302 C301 C306 C305 -0.6(8)
C304 C305 C306 C301 0.7(9)
C406 C401 C402 C403 2.6(9)
C401 C402 C403 C404 -3.0(9)
C402 C403 C404 C405 2.7(9)
C403 C404 C405 C406 -2.0(9)
C402 C401 C406 C405 -1.9(9)
C404 C405 C406 C401 1.5(9)
C506 C501 C502 C503 2.2(8)
C501 C502 C503 C504 -1.2(8)
C502 C503 C504 C505 -1.1(9)
C503 C504 C505 C506 2.2(9)
C504 C505 C506 C501 -1.0(9)
C502 C501 C506 C505 -1.1(9)
C606 C601 C602 C603 -3.5(10)
C601 C602 C603 C604 0.0(9)
C602 C603 C604 C605 0.7(10)
C603 C604 C605 C606 1.7(11)
C602 C601 C606 C605 6.0(11)
C604 C605 C606 C601 -5.0(11)
C706 C701 C702 C703 -1.7(12)
C701 C702 C703 C704 0.6(10)
C702 C703 C704 C705 -0.2(10)
C703 C704 C705 C706 1.0(11)
C704 C705 C706 C701 -2.1(13)
C702 C701 C706 C705 2.4(13)
